data_7226941
loop_
_publ_author_name
'\'Switlicka, A.'
'Czerwi\'nska, K.'
'Machura, B.'
'Penkala, M.'
'Bie\'nko, A.'
'Bie\'nko, D.'
'Zierkiewicz, W.'

_publ_section_title
;
 Thiocyanate copper complexes with pyrazole-derived ligands -- synthesis,
 crystal structures, DFT calculations and magnetic properties
;
_journal_issue 47
_journal_name_full CrystEngComm
_journal_page_first 9042
_journal_paper_doi 10.1039/C6CE01739H
_journal_volume 18
_journal_year 2016
_chemical_formula_moiety 'C10 H14 Cu N6 O S2'
_chemical_formula_sum 'C10 H14 Cu N6 O S2'
_chemical_formula_weight 361.93
_space_group_crystal_system monoclinic
_space_group_IT_number 15
_space_group_name_Hall '-C 2yc'
_space_group_name_H-M_alt 'C 1 2/c 1'
_symmetry_space_group_name_Hall '-C 2yc'
_symmetry_space_group_name_H-M 'C 1 2/c 1'
_atom_sites_solution_hydrogens mixed
_audit_creation_method SHELXL-2014/6
_audit_update_record
;
2016-07-14 deposited with the CCDC.
2016-10-25 downloaded from the CCDC.
;
_cell_angle_alpha 90
_cell_angle_beta 121.342(17)
_cell_angle_gamma 90
_cell_formula_units_Z 4
_cell_length_a 18.855(2)
_cell_length_b 5.6220(4)
_cell_length_c 16.886(2)
_cell_measurement_reflns_used 1245
_cell_measurement_temperature 295(2)
_cell_measurement_theta_max 29.2421
_cell_measurement_theta_min 3.4738
_cell_volume 1528.8(4)
_computing_cell_refinement 'CrysAlis RED v. 1.163 (UNIL IC & KUMA 2000)'
_computing_data_collection 'CrysAlis CCD v. 1.163 (UNIL IC & KUMA 2000)'
_computing_data_reduction 'CrysAlis RED v. 1.163 (UNIL IC & KUMA 2000)'
_computing_molecular_graphics 'Mercury(Macrae, J.Appl.Cryst.41(2008)466-470'
_computing_publication_material 'Olex2 (Dolomanov et al., 2009)'
_computing_structure_refinement 'SHELXL-2014/6 (Sheldrick, 2014)'
_computing_structure_solution 'SHELXS-97 (Sheldrick, 1990)'
_diffrn_ambient_temperature 295(2)
_diffrn_measured_fraction_theta_full 0.970
_diffrn_measured_fraction_theta_max 0.998
_diffrn_measurement_device_type 'Oxford Diffraction Gemini A Ultra'
_diffrn_radiation_type MoK\a
_diffrn_radiation_wavelength 0.71073
_diffrn_reflns_av_R_equivalents 0.0368
_diffrn_reflns_av_unetI/netI 0.0451
_diffrn_reflns_Laue_measured_fraction_full 0.970
_diffrn_reflns_Laue_measured_fraction_max 0.998
_diffrn_reflns_limit_h_max 21
_diffrn_reflns_limit_h_min -22
_diffrn_reflns_limit_k_max 6
_diffrn_reflns_limit_k_min -6
_diffrn_reflns_limit_l_max 20
_diffrn_reflns_limit_l_min -17
_diffrn_reflns_number 3669
_diffrn_reflns_point_group_measured_fraction_full 0.970
_diffrn_reflns_point_group_measured_fraction_max 0.998
_diffrn_reflns_theta_full 25.242
_diffrn_reflns_theta_max 25.049
_diffrn_reflns_theta_min 3.839
_exptl_absorpt_coefficient_mu 1.705
_exptl_absorpt_correction_T_max 1.00000
_exptl_absorpt_correction_T_min 0.35357
_exptl_absorpt_correction_type multi-scan
_exptl_absorpt_process_details 'Blessing, Acta Cryst. A51 (1995) 33-38'
_exptl_crystal_colour green
_exptl_crystal_density_diffrn 1.573
_exptl_crystal_description plate
_exptl_crystal_F_000 740
_exptl_crystal_size_max 0.32
_exptl_crystal_size_mid 0.07
_exptl_crystal_size_min 0.03
_refine_diff_density_max 0.469
_refine_diff_density_min -0.449
_refine_diff_density_rms 0.088
_refine_ls_extinction_coef 0.0078(7)
_refine_ls_extinction_expression Fc^*^=kFc[1+0.001xFc^2^\l^3^/sin(2\q)]^-1/4^
_refine_ls_extinction_method SHELXL
_refine_ls_goodness_of_fit_ref 1.066
_refine_ls_hydrogen_treatment mixed
_refine_ls_matrix_type full
_refine_ls_number_parameters 96
_refine_ls_number_reflns 1344
_refine_ls_number_restraints 0
_refine_ls_restrained_S_all 1.066
_refine_ls_R_factor_all 0.0440
_refine_ls_R_factor_gt 0.0348
_refine_ls_shift/su_max 0.000
_refine_ls_shift/su_mean 0.000
_refine_ls_structure_factor_coef Fsqd
_refine_ls_weighting_details 'w=1/[\s^2^(Fo^2^)+(0.0417P)^2^] where P=(Fo^2^+2Fc^2^)/3'
_refine_ls_weighting_scheme calc
_refine_ls_wR_factor_gt 0.0794
_refine_ls_wR_factor_ref 0.0837
_reflns_Friedel_coverage 0.000
_reflns_number_gt 1140
_reflns_number_total 1344
_reflns_threshold_expression 'I > 2\s(I)'
_cod_data_source_file c6ce01739h2.cif
_cod_data_source_block cu95
_cod_depositor_comments 'Adding full bibliography for 7226941--7226944.cif.'
_cod_database_code 7226941
_shelx_space_group_comment
;
The symmetry employed for this shelxl refinement is uniquely defined
by the following loop, which should always be used as a source of
symmetry information in preference to the above space-group names.
They are only intended as comments.
;
_shelxl_version_number 2014/6

loop_
_space_group_symop_operation_xyz
'x, y, z'
'-x, y, -z+1/2'
'x+1/2, y+1/2, z'
'-x+1/2, y+1/2, -z+1/2'
'-x, -y, -z'
'x, -y, z-1/2'
'-x+1/2, -y+1/2, -z'
'x+1/2, -y+1/2, z-1/2'

loop_
_atom_site_label
_atom_site_type_symbol
_atom_site_fract_x
_atom_site_fract_y
_atom_site_fract_z
_atom_site_U_iso_or_equiv
_atom_site_adp_type
_atom_site_occupancy
_atom_site_site_symmetry_order
_atom_site_calc_flag
_atom_site_refinement_flags_posn
_atom_site_refinement_flags_adp
_atom_site_refinement_flags_occupancy
Cu1 Cu 0.0000 0.5000 0.0000 0.0269(2) Uani 1 2 d S . P
N1 N 0.08667(14) 0.5436(4) 0.13521(16) 0.0301(6) Uani 1 1 d . . .
N2 N 0.09658(14) 0.3936(4) 0.20285(15) 0.0311(6) Uani 1 1 d . . .
H2A H 0.0659 0.2709 0.1933 0.037 Uiso 1 1 calc R U .
C1 C 0.14603(17) 0.7046(5) 0.1784(2) 0.0365(7) Uani 1 1 d . . .
H1 H 0.1550 0.8315 0.1494 0.044 Uiso 1 1 calc R U .
C2 C 0.19312(18) 0.6584(6) 0.2729(2) 0.0381(7) Uani 1 1 d . . .
H2 H 0.2380 0.7460 0.3177 0.046 Uiso 1 1 calc R U .
C3 C 0.16006(18) 0.4588(5) 0.2867(2) 0.0308(7) Uani 1 1 d . . .
C4 C 0.1835(2) 0.3203(6) 0.3720(2) 0.0458(8) Uani 1 1 d . . .
H4A H 0.2330 0.3867 0.4235 0.069 Uiso 1 1 calc R U .
H4B H 0.1935 0.1578 0.3633 0.069 Uiso 1 1 calc R U .
H4C H 0.1392 0.3272 0.3842 0.069 Uiso 1 1 calc R U .
C99 C -0.07261(17) 0.0394(5) 0.03069(19) 0.0238(6) Uani 1 1 d . . .
N99 N -0.04195(14) 0.2173(4) 0.03049(16) 0.0318(6) Uani 1 1 d . . .
S99 S -0.11602(5) -0.20931(13) 0.03227(5) 0.0370(3) Uani 1 1 d . . .
O1 O 0.0000 0.0184(6) 0.2500 0.0617(11) Uani 1 2 d S T P
H1O H -0.0303 -0.1190 0.2013 0.20(3) Uiso 1 1 d R . .

loop_
_atom_site_aniso_label
_atom_site_aniso_U_11
_atom_site_aniso_U_22
_atom_site_aniso_U_33
_atom_site_aniso_U_23
_atom_site_aniso_U_13
_atom_site_aniso_U_12
Cu1 0.0331(3) 0.0221(3) 0.0212(3) 0.00072(19) 0.0111(2) -0.00596(19)
N1 0.0335(14) 0.0298(13) 0.0246(14) 0.0027(10) 0.0134(12) -0.0041(10)
N2 0.0323(13) 0.0305(13) 0.0252(13) 0.0024(11) 0.0111(11) -0.0057(11)
C1 0.0354(17) 0.0338(17) 0.0316(18) 0.0027(14) 0.0113(15) -0.0097(13)
C2 0.0340(16) 0.0428(18) 0.0252(16) -0.0034(14) 0.0067(14) -0.0098(14)
C3 0.0318(15) 0.0356(16) 0.0223(16) -0.0005(13) 0.0121(14) 0.0013(13)
C4 0.0497(19) 0.054(2) 0.0276(17) 0.0056(15) 0.0156(15) -0.0036(16)
C99 0.0267(14) 0.0254(15) 0.0176(15) 0.0007(11) 0.0102(12) 0.0042(12)
N99 0.0428(14) 0.0253(13) 0.0291(13) -0.0028(11) 0.0199(12) -0.0067(11)
S99 0.0407(4) 0.0265(4) 0.0451(5) -0.0003(3) 0.0232(4) -0.0077(3)
O1 0.068(3) 0.060(2) 0.035(2) 0.000 0.0104(19) 0.000

loop_
_atom_type_symbol
_atom_type_description
_atom_type_scat_dispersion_real
_atom_type_scat_dispersion_imag
_atom_type_scat_source
C C 0.0033 0.0016 'International Tables Vol C Tables 4.2.6.8 and 6.1.1.4'
H H 0.0000 0.0000 'International Tables Vol C Tables 4.2.6.8 and 6.1.1.4'
N N 0.0061 0.0033 'International Tables Vol C Tables 4.2.6.8 and 6.1.1.4'
S S 0.1246 0.1234 'International Tables Vol C Tables 4.2.6.8 and 6.1.1.4'
Cu Cu 0.3201 1.2651 'International Tables Vol C Tables 4.2.6.8 and 6.1.1.4'
O O 0.0106 0.0060 'International Tables Vol C Tables 4.2.6.8 and 6.1.1.4'

loop_
_geom_angle_atom_site_label_1
_geom_angle_atom_site_label_2
_geom_angle_atom_site_label_3
_geom_angle
_geom_angle_site_symmetry_1
_geom_angle_site_symmetry_3
N99 Cu1 N99 180.0 . 5_565
N99 Cu1 N1 89.92(9) . 5_565
N99 Cu1 N1 90.08(9) 5_565 5_565
N99 Cu1 N1 90.08(9) . .
N99 Cu1 N1 89.92(9) 5_565 .
N1 Cu1 N1 180.0 5_565 .
C1 N1 N2 104.8(2) . .
C1 N1 Cu1 131.5(2) . .
N2 N1 Cu1 123.73(17) . .
C3 N2 N1 112.1(2) . .
N1 C1 C2 110.9(3) . .
C3 C2 C1 105.9(3) . .
N2 C3 C2 106.3(2) . .
N2 C3 C4 122.0(3) . .
C2 C3 C4 131.7(3) . .
N99 C99 S99 179.1(3) . .
C99 N99 Cu1 166.7(2) . .

loop_
_geom_bond_atom_site_label_1
_geom_bond_atom_site_label_2
_geom_bond_distance
_geom_bond_site_symmetry_2
Cu1 N99 1.960(2) .
Cu1 N99 1.960(2) 5_565
Cu1 N1 2.015(2) 5_565
Cu1 N1 2.015(2) .
N1 C1 1.324(4) .
N1 N2 1.352(3) .
N2 C3 1.345(4) .
C1 C2 1.389(4) .
C2 C3 1.361(4) .
C3 C4 1.488(4) .
C99 N99 1.156(3) .
C99 S99 1.628(3) .

loop_
_geom_hbond_atom_site_label_D
_geom_hbond_atom_site_label_H
_geom_hbond_atom_site_label_A
_geom_hbond_distance_DH
_geom_hbond_distance_HA
_geom_hbond_distance_DA
_geom_hbond_angle_DHA
O1 H1O S99 1.05 2.49 3.4022(17) 143.9
N2 H2A O1 0.86 2.39 3.148(3) 147.2
N2 H2A N99 0.86 2.44 2.893(3) 113.2
